data_4321681
loop_
_publ_author_name
'Christian Br\"uckner'
'Stephen J. Rettig'
'David Dolphin'

_publ_contact_author_address
;
Department of Chemistry, U-60
University of Connecticut
55 N. Eagleville Rd.
Storrs,  CT 06269-3060
;
_publ_contact_author_email bruckner@nucleus.chem.uconn.edu
_publ_contact_author_fax 860-486-2981
_publ_contact_author_name 'Christian Br\"uckner'
_publ_contact_author_phone 860-486-2743
_publ_section_title
;
 2-Pyrrolylthiones as Monoanionic Bidentate N,S-Chelators: Synthesis and
 Molecular Structure of 2-Pyrrolylthionato Complexes of Nickel(II),
 Cobalt(III), and Mercury(II)
;
_journal_name_full 'Inorganic Chemistry'
_journal_page_first 6100
_journal_page_last 6106
_journal_paper_doi 10.1021/ic0004636
_journal_volume 39
_journal_year 2000
_chemical_formula_moiety 'C18 H14 Hg N4 S2 '
_chemical_formula_sum 'C18 H14 Hg N4 S2'
_chemical_formula_weight 551.05
_space_group_IT_number 2
_symmetry_cell_setting triclinic
_symmetry_Int_Tables_number 2
_symmetry_space_group_name_Hall '-P 1'
_symmetry_space_group_name_H-M 'P -1'
_audit_creation_method 'by teXsan v1.8'
_cell_angle_alpha 90.561(9)
_cell_angle_beta 97.64(2)
_cell_angle_gamma 104.250(9)
_cell_formula_units_Z 2
_cell_length_a 8.443(2)
_cell_length_b 14.2780(10)
_cell_length_c 7.4451(12)
_cell_measurement_reflns_used 25
_cell_measurement_temperature 294.2
_cell_measurement_theta_max 19.1
_cell_measurement_theta_min 13.1
_cell_volume 861.3(3)
_computing_cell_refinement 'MSC/AFC Diffractometer Control'
_computing_data_collection 'MSC/AFC Diffractometer Control'
_computing_data_reduction 'teXsan (MSC, 1992-1997)'
_computing_publication_material 'teXsan (MSC, 1992-1997)'
_computing_structure_refinement 'teXsan (MSC, 1992-1997)'
_diffrn_ambient_temperature 294.2
_diffrn_measurement_device_type 'Rigaku AFC6S'
_diffrn_measurement_method \w-2\q
_diffrn_orient_matrix_UB_11 -0.06517
_diffrn_orient_matrix_UB_12 -0.06632
_diffrn_orient_matrix_UB_13 -0.04505
_diffrn_orient_matrix_UB_21 -0.07496
_diffrn_orient_matrix_UB_22 0.02886
_diffrn_orient_matrix_UB_23 -0.08526
_diffrn_orient_matrix_UB_31 0.07325
_diffrn_orient_matrix_UB_32 0.00097
_diffrn_orient_matrix_UB_33 -0.09541
_diffrn_radiation_detector 'scintillation counter'
_diffrn_radiation_monochromator graphite
_diffrn_radiation_source 'X-ray tube'
_diffrn_radiation_type 'Mo K\a'
_diffrn_radiation_wavelength 0.7107
_diffrn_reflns_av_R_equivalents 0.03393
_diffrn_reflns_limit_h_max 11
_diffrn_reflns_limit_h_min 0
_diffrn_reflns_limit_k_max 19
_diffrn_reflns_limit_k_min -20
_diffrn_reflns_limit_l_max 10
_diffrn_reflns_limit_l_min -10
_diffrn_reflns_number 5340
_diffrn_reflns_reduction_process 'Lp corrections applied'
_diffrn_reflns_theta_max 30.01
_diffrn_reflns_theta_min 2.52
_diffrn_standards_decay_% 0.28
_diffrn_standards_interval_count 200
_diffrn_standards_number 3
_exptl_absorpt_coefficient_mu 9.210
_exptl_absorpt_correction_T_max 1.000
_exptl_absorpt_correction_T_min 0.395
_exptl_absorpt_correction_type psi-scan
_exptl_crystal_colour yellow
_exptl_crystal_density_diffrn 2.125
_exptl_crystal_density_meas ?
_exptl_crystal_description plate
_exptl_crystal_F_000 524.00
_exptl_crystal_size_max 0.35
_exptl_crystal_size_mid 0.22
_exptl_crystal_size_min 0.08
_refine_diff_density_max 2.45
_refine_diff_density_min -1.45
_refine_ls_extinction_coef 0.000002629
_refine_ls_extinction_expression 'equ(3) Acta Cryst.(1968) A24, p213.'
_refine_ls_extinction_method 'Zachariasen (1967)'
_refine_ls_goodness_of_fit_ref 2.395
_refine_ls_hydrogen_treatment noref
_refine_ls_matrix_type full
_refine_ls_number_constraints 0
_refine_ls_number_parameters 227
_refine_ls_number_reflns 2898
_refine_ls_number_restraints 0
_refine_ls_R_factor_gt 0.0416
_refine_ls_shift/su_max 0.0010
_refine_ls_shift/su_mean 0.0000
_refine_ls_structure_factor_coef F
_refine_ls_weighting_details 'w = 1/[\s^2^(Fo)]'
_refine_ls_weighting_scheme sigma
_refine_ls_wR_factor_ref 0.0404
_reflns_number_gt 2898
_reflns_number_total 5022
_reflns_threshold_expression I>3.00\s(I)
_cod_data_source_file ic0004636_1.cif
_cod_data_source_block compound_18
_cod_depositor_comments
;
The following automatic conversions were performed:

'_exptl_crystal_density_meas' value 'not measured' was changed to '?'
- the value is perceived as not measured.

Automatic conversion script
Id: cif_fix_values 3008 2015-01-20 13:52:24Z robertas 
;
_cod_original_cell_volume 861.3(2)
_cod_original_sg_symbol_H-M 'P -1 '
_cod_original_formula_sum 'C18 H14 Hg N4 S2 '
_cod_database_code 4321681

loop_
_symmetry_equiv_pos_as_xyz
'   +x,   +y,   +z'
'   -x,   -y,   -z'

loop_
_atom_site_label
_atom_site_fract_x
_atom_site_fract_y
_atom_site_fract_z
_atom_site_U_iso_or_equiv
_atom_site_occupancy
_atom_site_refinement_flags
_atom_site_adp_type
_atom_site_calc_flag
_atom_site_calc_attached_atom
Hg(1) 0.58772(5) 0.28497(2) 0.47148(5) 0.05043(11) 1.000 . Uani d ?
S(1) 0.5259(3) 0.15659(14) 0.6879(3) 0.0469(6) 1.000 . Uani d ?
S(2) 0.7658(3) 0.38951(13) 0.2812(3) 0.0430(6) 1.000 . Uani d ?
N(1) 0.3547(8) 0.1834(4) 0.3044(9) 0.039(2) 1.000 . Uani d ?
N(2) 0.3828(8) -0.0473(4) 0.7831(9) 0.037(2) 1.000 . Uani d ?
N(3) 0.6162(7) 0.4310(4) 0.6256(9) 0.033(2) 1.000 . Uani d ?
N(4) 0.9970(8) 0.5781(4) 0.2049(9) 0.040(2) 1.000 . Uani d ?
C(1) 0.3089(9) 0.0926(5) 0.3796(10) 0.031(2) 1.000 . Uani d ?
C(2) 0.2143(9) 0.0269(5) 0.2367(11) 0.040(2) 1.000 . Uani d ?
C(3) 0.2092(10) 0.0766(6) 0.0828(12) 0.047(3) 1.000 . Uani d ?
C(4) 0.2968(10) 0.1736(6) 0.1287(12) 0.044(3) 1.000 . Uani d ?
C(5) 0.2953(9) -0.0133(5) 0.6411(11) 0.033(2) 1.000 . Uani d ?
C(6) 0.1426(10) -0.0768(6) 0.6105(12) 0.041(2) 1.000 . Uani d ?
C(7) 0.1373(11) -0.1493(6) 0.7352(13) 0.050(3) 1.000 . Uani d ?
C(8) 0.2896(11) -0.1305(6) 0.8369(12) 0.047(3) 1.000 . Uani d ?
C(9) 0.3656(9) 0.0751(5) 0.5548(11) 0.035(2) 1.000 . Uani d ?
C(10) 0.7246(9) 0.5089(5) 0.5502(10) 0.031(2) 1.000 . Uani d ?
C(11) 0.7639(10) 0.5871(5) 0.6858(11) 0.040(2) 1.000 . Uani d ?
C(12) 0.6868(10) 0.5561(6) 0.8281(11) 0.045(3) 1.000 . Uani d ?
C(13) 0.5976(10) 0.4599(6) 0.7830(12) 0.042(3) 1.000 . Uani d ?
C(14) 0.8812(9) 0.5835(5) 0.3109(10) 0.034(2) 1.000 . Uani d ?
C(15) 0.8657(11) 0.6780(5) 0.3109(12) 0.045(3) 1.000 . Uani d ?
C(16) 0.9798(12) 0.7294(6) 0.2041(13) 0.056(3) 1.000 . Uani d ?
C(17) 1.0590(11) 0.6669(7) 0.1439(12) 0.049(3) 1.000 . Uani d ?
C(18) 0.7860(9) 0.4995(5) 0.3926(11) 0.032(2) 1.000 . Uani d ?
H(1) 0.4879 -0.0183 0.8335 0.045 1.000 . Uiso c ?
H(2) 1.0284 0.5236 0.1787 0.048 1.000 . Uiso c ?
H(3) 0.1624 -0.0418 0.2479 0.048 1.000 . Uiso c ?
H(4) 0.1549 0.0502 -0.0380 0.057 1.000 . Uiso c ?
H(5) 0.3124 0.2258 0.0434 0.053 1.000 . Uiso c ?
H(6) 0.0523 -0.0721 0.5165 0.049 1.000 . Uiso c ?
H(7) 0.0426 -0.2033 0.7476 0.060 1.000 . Uiso c ?
H(8) 0.3252 -0.1705 0.9327 0.057 1.000 . Uiso c ?
H(9) 0.8348 0.6518 0.6753 0.047 1.000 . Uiso c ?
H(10) 0.6916 0.5930 0.9413 0.054 1.000 . Uiso c ?
H(11) 0.5288 0.4195 0.8631 0.050 1.000 . Uiso c ?
H(12) 0.7896 0.7039 0.3736 0.054 1.000 . Uiso c ?
H(13) 0.9983 0.7981 0.1780 0.067 1.000 . Uiso c ?
H(14) 1.1475 0.6831 0.0681 0.059 1.000 . Uiso c ?

loop_
_atom_site_aniso_label
_atom_site_aniso_U_11
_atom_site_aniso_U_22
_atom_site_aniso_U_33
_atom_site_aniso_U_12
_atom_site_aniso_U_13
_atom_site_aniso_U_23
Hg(1) 0.0584(3) 0.0264(2) 0.0564(3) -0.01054(13) 0.0117(2) 0.00165(13)
S(1) 0.0558(14) 0.0318(10) 0.0394(12) -0.0090(9) -0.0054(10) 0.0052(9)
S(2) 0.0537(14) 0.0275(9) 0.0451(13) 0.0006(9) 0.0159(10) -0.0021(9)
N(1) 0.045(4) 0.027(3) 0.041(4) 0.003(3) 0.003(3) 0.012(3)
N(2) 0.041(4) 0.032(3) 0.037(4) 0.005(3) 0.005(3) 0.010(3)
N(3) 0.029(4) 0.031(3) 0.040(4) 0.005(3) 0.013(3) 0.001(3)
N(4) 0.035(4) 0.035(4) 0.047(4) 0.003(3) 0.011(3) 0.004(3)
C(1) 0.037(5) 0.024(3) 0.030(5) 0.000(3) 0.005(4) 0.006(3)
C(2) 0.035(5) 0.028(4) 0.050(5) -0.006(3) 0.004(4) -0.005(4)
C(3) 0.042(5) 0.048(5) 0.044(6) 0.004(4) -0.006(4) -0.004(4)
C(4) 0.051(6) 0.039(5) 0.042(5) 0.011(4) 0.001(4) 0.011(4)
C(5) 0.036(5) 0.027(4) 0.039(5) 0.007(3) 0.010(4) 0.004(3)
C(6) 0.036(5) 0.033(4) 0.051(6) 0.001(3) 0.008(4) 0.007(4)
C(7) 0.050(6) 0.030(4) 0.064(6) -0.003(4) 0.013(5) 0.013(4)
C(8) 0.057(6) 0.031(4) 0.055(6) 0.008(4) 0.019(5) 0.016(4)
C(9) 0.035(5) 0.024(4) 0.044(5) 0.002(3) 0.004(4) -0.005(3)
C(10) 0.037(5) 0.022(3) 0.030(4) 0.003(3) -0.003(4) 0.006(3)
C(11) 0.045(5) 0.028(4) 0.042(5) 0.006(3) 0.001(4) -0.007(3)
C(12) 0.045(5) 0.045(5) 0.044(5) 0.007(4) 0.008(4) -0.012(4)
C(13) 0.034(5) 0.046(5) 0.049(6) 0.010(4) 0.019(4) 0.003(4)
C(14) 0.037(5) 0.030(4) 0.031(5) 0.005(3) 0.000(4) 0.004(3)
C(15) 0.056(6) 0.029(4) 0.047(5) 0.005(4) -0.001(4) 0.001(4)
C(16) 0.068(7) 0.031(4) 0.053(6) -0.011(4) -0.005(5) 0.009(4)
C(17) 0.042(5) 0.046(5) 0.052(6) -0.005(4) 0.003(4) 0.014(4)
C(18) 0.030(4) 0.023(4) 0.040(5) 0.006(3) -0.005(4) 0.005(3)

loop_
_atom_type_symbol
_atom_type_oxidation_number
_atom_type_number_in_cell
_atom_type_scat_dispersion_real
_atom_type_scat_dispersion_imag
_atom_type_scat_source
C 0 36 0.002 0.002
;International Tables for Crystallography
(1992, Vol. C, Tables 4.2.6.8 and 6.1.1.1)
;
H 0 28 0.000 0.000
;International Tables for Crystallography
(1992, Vol. C, Table 6.1.1.2)
;
Hg 0 2 -3.084 9.223
;International Tables for Crystallography
(1992, Vol. C, Tables 4.2.6.8 and 6.1.1.1)
;
N 0 8 0.004 0.003
;International Tables for Crystallography
(1992, Vol. C, Tables 4.2.6.8 and 6.1.1.1)
;
S 0 4 0.110 0.124
;International Tables for Crystallography
(1992, Vol. C, Tables 4.2.6.8 and 6.1.1.1)
;

loop_
_geom_angle_atom_site_label_1
_geom_angle_atom_site_label_2
_geom_angle_atom_site_label_3
_geom_angle
_geom_angle_site_symmetry_1
_geom_angle_site_symmetry_2
_geom_angle_site_symmetry_3
_geom_angle_publ_flag
S(1) Hg(1) S(2) 153.84(8) . . . yes
S(1) Hg(1) N(1) 80.5(2) . . . yes
S(1) Hg(1) N(3) 107.5(2) . . . yes
S(2) Hg(1) N(1) 112.9(2) . . . yes
S(2) Hg(1) N(3) 81.72(15) . . . yes
N(1) Hg(1) N(3) 129.7(2) . . . yes
Hg(1) S(1) C(9) 99.5(3) . . . yes
Hg(1) S(2) C(18) 98.9(3) . . . yes
Hg(1) N(1) C(1) 112.5(5) . . . yes
Hg(1) N(1) C(4) 132.9(5) . . . yes
C(1) N(1) C(4) 108.1(6) . . . yes
C(5) N(2) C(8) 109.8(7) . . . yes
C(5) N(2) H(1) 125.1 . . . no
C(8) N(2) H(1) 125.1 . . . no
Hg(1) N(3) C(10) 112.0(5) . . . yes
Hg(1) N(3) C(13) 137.4(5) . . . yes
C(10) N(3) C(13) 107.7(6) . . . yes
C(14) N(4) C(17) 109.2(7) . . . yes
C(14) N(4) H(2) 125.4 . . . no
C(17) N(4) H(2) 125.4 . . . no
N(1) C(1) C(2) 106.9(7) . . . yes
N(1) C(1) C(9) 122.9(6) . . . yes
C(2) C(1) C(9) 129.9(7) . . . yes
C(1) C(2) C(3) 107.7(6) . . . yes
C(1) C(2) H(3) 126.1 . . . no
C(3) C(2) H(3) 126.2 . . . no
C(2) C(3) C(4) 107.4(7) . . . yes
C(2) C(3) H(4) 126.3 . . . no
C(4) C(3) H(4) 126.3 . . . no
N(1) C(4) C(3) 109.9(7) . . . yes
N(1) C(4) H(5) 125.0 . . . no
C(3) C(4) H(5) 125.0 . . . no
N(2) C(5) C(6) 106.4(7) . . . yes
N(2) C(5) C(9) 121.9(7) . . . yes
C(6) C(5) C(9) 131.8(8) . . . yes
C(5) C(6) C(7) 108.6(8) . . . yes
C(5) C(6) H(6) 125.7 . . . no
C(7) C(6) H(6) 125.7 . . . no
C(6) C(7) C(8) 106.8(7) . . . yes
C(6) C(7) H(7) 126.6 . . . no
C(8) C(7) H(7) 126.6 . . . no
N(2) C(8) C(7) 108.3(8) . . . yes
N(2) C(8) H(8) 125.8 . . . no
C(7) C(8) H(8) 125.8 . . . no
S(1) C(9) C(1) 122.5(5) . . . yes
S(1) C(9) C(5) 115.3(6) . . . yes
C(1) C(9) C(5) 122.1(6) . . . yes
N(3) C(10) C(11) 105.0(6) . . . yes
N(3) C(10) C(18) 123.3(6) . . . yes
C(11) C(10) C(18) 131.2(7) . . . yes
C(10) C(11) C(12) 108.3(7) . . . yes
C(10) C(11) H(9) 125.8 . . . no
C(12) C(11) H(9) 125.9 . . . no
C(11) C(12) C(13) 106.3(7) . . . yes
C(11) C(12) H(10) 126.9 . . . no
C(13) C(12) H(10) 126.8 . . . no
N(3) C(13) C(12) 112.6(7) . . . yes
N(3) C(13) H(11) 123.7 . . . no
C(12) C(13) H(11) 123.7 . . . no
N(4) C(14) C(15) 107.4(7) . . . yes
N(4) C(14) C(18) 123.1(7) . . . yes
C(15) C(14) C(18) 129.3(8) . . . yes
C(14) C(15) C(16) 106.9(8) . . . yes
C(14) C(15) H(12) 126.5 . . . no
C(16) C(15) H(12) 126.6 . . . no
C(15) C(16) C(17) 107.3(8) . . . yes
C(15) C(16) H(13) 126.3 . . . no
C(17) C(16) H(13) 126.4 . . . no
N(4) C(17) C(16) 109.1(8) . . . yes
N(4) C(17) H(14) 125.4 . . . no
C(16) C(17) H(14) 125.4 . . . no
S(2) C(18) C(10) 123.5(5) . . . yes
S(2) C(18) C(14) 115.3(6) . . . yes
C(10) C(18) C(14) 121.1(6) . . . yes

loop_
_geom_bond_atom_site_label_1
_geom_bond_atom_site_label_2
_geom_bond_distance
_geom_bond_site_symmetry_1
_geom_bond_site_symmetry_2
_geom_bond_publ_flag
Hg(1) S(1) 2.457(2) . . yes
Hg(1) S(2) 2.450(2) . . yes
Hg(1) N(1) 2.330(6) . . yes
Hg(1) N(3) 2.314(6) . . yes
S(1) C(9) 1.736(7) . . yes
S(2) C(18) 1.730(7) . . yes
N(1) C(1) 1.403(8) . . yes
N(1) C(4) 1.328(10) . . yes
N(2) C(5) 1.370(10) . . yes
N(2) C(8) 1.349(9) . . yes
N(2) H(1) 0.91 . . no
N(3) C(10) 1.427(9) . . yes
N(3) C(13) 1.280(10) . . yes
N(4) C(14) 1.351(10) . . yes
N(4) C(17) 1.355(10) . . yes
N(4) H(2) 0.91 . . no
C(1) C(2) 1.426(10) . . yes
C(1) C(9) 1.376(11) . . yes
C(2) C(3) 1.355(12) . . yes
C(2) H(3) 0.98 . . no
C(3) C(4) 1.414(11) . . yes
C(3) H(4) 0.98 . . no
C(4) H(5) 0.98 . . no
C(5) C(6) 1.371(10) . . yes
C(5) C(9) 1.451(10) . . yes
C(6) C(7) 1.394(11) . . yes
C(6) H(6) 0.98 . . no
C(7) C(8) 1.366(13) . . yes
C(7) H(7) 0.98 . . no
C(8) H(8) 0.98 . . no
C(10) C(11) 1.443(10) . . yes
C(10) C(18) 1.362(10) . . yes
C(11) C(12) 1.339(11) . . yes
C(11) H(9) 0.98 . . no
C(12) C(13) 1.407(10) . . yes
C(12) H(10) 0.98 . . no
C(13) H(11) 0.98 . . no
C(14) C(15) 1.389(10) . . yes
C(14) C(18) 1.457(10) . . yes
C(15) C(16) 1.402(12) . . yes
C(15) H(12) 0.98 . . no
C(16) C(17) 1.345(13) . . yes
C(16) H(13) 0.98 . . no
C(17) H(14) 0.98 . . no

loop_
_geom_contact_atom_site_label_1
_geom_contact_atom_site_label_2
_geom_contact_distance
_geom_contact_site_symmetry_1
_geom_contact_site_symmetry_2
_geom_contact_publ_flag
Hg(1) C(8) 3.587(9) . 2_656 no
N(1) N(2) 3.404(10) . 2_656 no
N(1) C(8) 3.555(11) . 2_656 no
N(2) C(1) 3.211(10) . 2_656 no
N(2) C(2) 3.365(10) . 2_656 no
N(2) C(3) 3.512(11) . 1_556 no
N(2) C(9) 3.580(10) . 2_656 no
N(2) C(3) 3.584(11) . 2_656 no
N(2) C(4) 3.599(11) . 2_656 no
N(3) C(10) 3.312(10) . 2_666 no
N(3) N(4) 3.375(9) . 2_766 no
N(3) N(3) 3.497(13) . 2_666 no
N(4) C(10) 3.276(10) . 2_766 no
N(4) C(11) 3.500(11) . 2_766 no
N(4) C(12) 3.528(11) . 1_554 no
N(4) C(13) 3.585(11) . 2_766 no
C(2) C(6) 3.582(12) . 2_556 no
C(10) C(13) 3.547(12) . 2_666 no
C(13) C(18) 3.514(11) . 2_666 no
S(1) H(8) 2.9193 . 2_657 no
N(2) H(1) 2.9725 . 2_657 no
C(1) H(1) 2.8586 . 2_656 no
C(2) H(1) 2.6664 . 2_656 no
C(3) H(1) 2.8736 . 2_656 no
C(10) H(2) 2.8302 . 2_766 no
C(11) H(2) 2.7409 . 2_766 no
C(12) H(2) 2.9079 . 2_766 no
H(1) H(1) 2.5004 . 2_657 no
H(3) H(13) 2.3754 . 1_445 no
H(5) H(10) 2.5967 . 2_666 no
H(6) H(6) 2.4337 . 2_556 no
H(7) H(9) 2.3638 . 1_445 no
H(8) H(14) 2.5568 . 1_446 no
H(10) H(11) 2.4850 . 2_667 no

loop_
_geom_torsion_atom_site_label_1
_geom_torsion_atom_site_label_2
_geom_torsion_atom_site_label_3
_geom_torsion_atom_site_label_4
_geom_torsion_site_symmetry_1
_geom_torsion_site_symmetry_2
_geom_torsion_site_symmetry_3
_geom_torsion_site_symmetry_4
_geom_torsion
_geom_torsion_publ_flag
Hg(1) S(1) C(9) C(1) . . . . 0.0(7) no
Hg(1) S(1) C(9) C(5) . . . . 179.9(6) no
Hg(1) S(2) C(18) C(10) . . . . 5.6(7) no
Hg(1) S(2) C(18) C(14) . . . . -177.2(5) no
Hg(1) N(1) C(1) C(2) . . . . -157.2(5) no
Hg(1) N(1) C(1) C(9) . . . . 16.6(10) no
Hg(1) N(1) C(4) C(3) . . . . 149.5(6) no
Hg(1) N(3) C(10) C(11) . . . . -165.1(5) no
Hg(1) N(3) C(10) C(18) . . . . 7.9(9) no
Hg(1) N(3) C(13) C(12) . . . . 158.6(6) no
S(1) Hg(1) S(2) C(18) . . . . -113.9(3) no
S(1) Hg(1) N(1) C(1) . . . . -11.9(5) no
S(1) Hg(1) N(1) C(4) . . . . -159.5(8) no
S(1) Hg(1) N(3) C(10) . . . . 151.8(5) no
S(1) Hg(1) N(3) C(13) . . . . -6.0(9) no
S(1) C(9) C(1) N(1) . . . . -11.4(11) no
S(1) C(9) C(1) C(2) . . . . 160.9(7) no
S(1) C(9) C(5) N(2) . . . . -23.7(10) no
S(1) C(9) C(5) C(6) . . . . 155.1(8) no
S(2) Hg(1) S(1) C(9) . . . . -118.0(3) no
S(2) Hg(1) N(1) C(1) . . . . 144.7(5) no
S(2) Hg(1) N(1) C(4) . . . . -3.0(8) no
S(2) Hg(1) N(3) C(10) . . . . -3.1(5) no
S(2) Hg(1) N(3) C(13) . . . . -160.8(8) no
S(2) C(18) C(10) N(3) . . . . -9.8(11) no
S(2) C(18) C(10) C(11) . . . . 161.2(7) no
S(2) C(18) C(14) N(4) . . . . -24.9(10) no
S(2) C(18) C(14) C(15) . . . . 149.4(7) no
N(1) Hg(1) S(1) C(9) . . . . 5.8(3) no
N(1) Hg(1) S(2) C(18) . . . . 128.9(3) no
N(1) Hg(1) N(3) C(10) . . . . -116.1(5) no
N(1) Hg(1) N(3) C(13) . . . . 86.2(9) no
N(1) C(1) C(2) C(3) . . . . 1.8(9) no
N(1) C(1) C(9) C(5) . . . . 168.7(7) no
N(1) C(4) C(3) C(2) . . . . 0.3(11) no
N(2) C(5) C(6) C(7) . . . . 0.4(10) no
N(2) C(5) C(9) C(1) . . . . 156.2(8) no
N(2) C(8) C(7) C(6) . . . . 2.8(11) no
N(3) Hg(1) S(1) C(9) . . . . 134.6(3) no
N(3) Hg(1) S(2) C(18) . . . . -0.8(3) no
N(3) Hg(1) N(1) C(1) . . . . -116.8(5) no
N(3) Hg(1) N(1) C(4) . . . . 95.6(8) no
N(3) C(10) C(11) C(12) . . . . 1.0(9) no
N(3) C(10) C(18) C(14) . . . . 173.1(7) no
N(3) C(13) C(12) C(11) . . . . 0.4(11) no
N(4) C(14) C(15) C(16) . . . . -1.4(9) no
N(4) C(14) C(18) C(10) . . . . 152.5(8) no
N(4) C(17) C(16) C(15) . . . . 1.4(11) no
C(1) N(1) C(4) C(3) . . . . 0.8(10) no
C(1) C(2) C(3) C(4) . . . . -1.3(10) no
C(1) C(9) C(5) C(6) . . . . -25.0(14) no
C(2) C(1) N(1) C(4) . . . . -1.6(9) no
C(2) C(1) C(9) C(5) . . . . -19.1(13) no
C(3) C(2) C(1) C(9) . . . . -171.4(9) no
C(4) N(1) C(1) C(9) . . . . 172.2(8) no
C(5) N(2) C(8) C(7) . . . . -2.6(10) no
C(5) C(6) C(7) C(8) . . . . -1.9(11) no
C(6) C(5) N(2) C(8) . . . . 1.3(9) no
C(7) C(6) C(5) C(9) . . . . -178.6(8) no
C(8) N(2) C(5) C(9) . . . . -179.6(7) no
C(10) N(3) C(13) C(12) . . . . 0.3(10) no
C(10) C(11) C(12) C(13) . . . . -0.8(10) no
C(10) C(18) C(14) C(15) . . . . -33.3(13) no
C(11) C(10) N(3) C(13) . . . . -0.7(9) no
C(11) C(10) C(18) C(14) . . . . -15.9(14) no
C(12) C(11) C(10) C(18) . . . . -171.2(9) no
C(13) N(3) C(10) C(18) . . . . 172.3(8) no
C(14) N(4) C(17) C(16) . . . . -2.3(10) no
C(14) C(15) C(16) C(17) . . . . 0.0(10) no
C(15) C(14) N(4) C(17) . . . . 2.3(9) no
C(16) C(15) C(14) C(18) . . . . -176.4(8) no
C(17) N(4) C(14) C(18) . . . . 177.6(7) no
